data_4338471
loop_
_publ_author_name
'Lin, Rong-Guang'
'Xu, Gang'
'Lu, Gang'
'Wang, Ming-Sheng'
'Li, Pei-Xin'
'Guo, Guo-Cong'

_publ_section_title
;
 Photochromic Hybrid Containing In Situ-Generated Benzyl Viologen and
 Novel Trinuclear [Bi3Cl14](5-): Improved Photoresponsive Behavior by the
 \p&#x00B7;&#x00B7;&#x00B7;\p Interactions and Size Effect of Inorganic
 Oligomer.
;
_journal_issue 11
_journal_name_full 'Inorganic chemistry'
_journal_page_first 5538
_journal_page_last 5545
_journal_paper_doi 10.1021/ic5002144
_journal_volume 53
_journal_year 2014
_chemical_formula_moiety (C24H22N2)2Bi2Cl10
_chemical_formula_sum 'C24 H22 Bi Cl5 N2'
_chemical_formula_weight 724.67
_chemical_melting_point ?
_chemical_name_common (C24H22N2)2Bi2Cl10
_chemical_name_systematic (C24H22N2)2Bi2Cl10
_space_group_IT_number 2
_symmetry_cell_setting triclinic
_symmetry_space_group_name_Hall '-P 1'
_symmetry_space_group_name_H-M 'P -1'
_atom_sites_solution_hydrogens geom
_atom_sites_solution_primary direct
_atom_sites_solution_secondary difmap
_audit_creation_method SHELXL-97
_cell_angle_alpha 77.020(14)
_cell_angle_beta 80.021(16)
_cell_angle_gamma 64.277(13)
_cell_formula_units_Z 2
_cell_length_a 10.468(4)
_cell_length_b 11.216(4)
_cell_length_c 12.826(5)
_cell_measurement_reflns_used 3947
_cell_measurement_temperature 293(2)
_cell_measurement_theta_max 27.4855
_cell_measurement_theta_min 3.1062
_cell_volume 1317.1(9)
_computing_structure_refinement 'SHELXL-97 (Sheldrick, 1997)'
_computing_structure_solution 'SHELXS-97 (Sheldrick, 1990)'
_diffrn_ambient_temperature 293(2)
_diffrn_measured_fraction_theta_full 0.951
_diffrn_measured_fraction_theta_max 0.951
_diffrn_measurement_device_type 'Rigaku AFC8'
_diffrn_measurement_method CCD_Profile_fitting
_diffrn_radiation_monochromator graphite
_diffrn_radiation_source 'fine-focus sealed tube'
_diffrn_radiation_type MoK\a
_diffrn_radiation_wavelength 0.71073
_diffrn_reflns_av_R_equivalents 0.0345
_diffrn_reflns_av_sigmaI/netI 0.0459
_diffrn_reflns_limit_h_max 12
_diffrn_reflns_limit_h_min -13
_diffrn_reflns_limit_k_max 14
_diffrn_reflns_limit_k_min -14
_diffrn_reflns_limit_l_max 16
_diffrn_reflns_limit_l_min -16
_diffrn_reflns_number 12726
_diffrn_reflns_theta_full 27.45
_diffrn_reflns_theta_max 27.45
_diffrn_reflns_theta_min 3.11
_exptl_absorpt_coefficient_mu 7.216
_exptl_absorpt_correction_T_max 0.5323
_exptl_absorpt_correction_T_min 0.1754
_exptl_absorpt_correction_type multi-scan
_exptl_crystal_colour Green
_exptl_crystal_density_diffrn 1.827
_exptl_crystal_density_method 'not measured'
_exptl_crystal_description Block
_exptl_crystal_F_000 696
_exptl_crystal_size_max 0.37
_exptl_crystal_size_mid 0.16
_exptl_crystal_size_min 0.10
_refine_diff_density_max 1.492
_refine_diff_density_min -1.174
_refine_diff_density_rms 0.108
_refine_ls_extinction_method none
_refine_ls_goodness_of_fit_ref 0.964
_refine_ls_hydrogen_treatment constr
_refine_ls_matrix_type full
_refine_ls_number_parameters 289
_refine_ls_number_reflns 5720
_refine_ls_number_restraints 0
_refine_ls_restrained_S_all 0.964
_refine_ls_R_factor_all 0.0335
_refine_ls_R_factor_gt 0.0277
_refine_ls_shift/su_max 0.001
_refine_ls_shift/su_mean 0.000
_refine_ls_structure_factor_coef Fsqd
_refine_ls_weighting_details 'calc w=1/[\s^2^(Fo^2^)+(0.0284P)^2^+0.0000P] where P=(Fo^2^+2Fc^2^)/3'
_refine_ls_weighting_scheme calc
_refine_ls_wR_factor_gt 0.0604
_refine_ls_wR_factor_ref 0.0624
_reflns_number_gt 5015
_reflns_number_total 5720
_reflns_threshold_expression >2sigma(I)
_cod_data_source_file ic5002144_si_002.cif
_cod_data_source_block 1
_cod_depositor_comments
;
The following automatic conversions were performed:

'_chemical_melting_point' value 'not measured' was changed to '?' -
the value is undefined or not
given.

'_exptl_absorpt_correction_type' value 'Multi-scan' changed
to 'multi-scan' according to
/usr/data/users/saulius/crontab/automatic-downloads/rss-feeds/ACS/lib/dictionaries/cif_core.dic
dictionary named 'cif_core.dic' version 2.4.2 from 2011-04-26.

Automatic conversion script
Id: cif_fix_values 2281 2013-09-26 08:29:07Z andrius 

 Adding full bibliography for 4338471--4338472.cif.
;
_cod_original_sg_symbol_H-M p-1
_cod_database_code 4338471

loop_
_symmetry_equiv_pos_as_xyz
'x, y, z'
'-x, -y, -z'

loop_
_atom_site_label
_atom_site_type_symbol
_atom_site_fract_x
_atom_site_fract_y
_atom_site_fract_z
_atom_site_U_iso_or_equiv
_atom_site_adp_type
_atom_site_occupancy
_atom_site_symmetry_multiplicity
_atom_site_calc_flag
_atom_site_refinement_flags
Bi1 Bi 0.863539(14) 0.904933(13) 0.597457(11) 0.03614(6) Uani 1 1 d .
Cl5 Cl 1.07693(13) 0.85959(10) 0.41322(9) 0.0556(3) Uani 1 1 d .
Cl4 Cl 0.66783(11) 1.02375(10) 0.45096(8) 0.0506(3) Uani 1 1 d .
Cl3 Cl 0.83964(14) 0.68103(11) 0.60687(10) 0.0586(3) Uani 1 1 d .
Cl2 Cl 1.05941(13) 0.76133(12) 0.73489(10) 0.0603(3) Uani 1 1 d .
Cl1 Cl 0.66429(13) 0.98328(13) 0.75258(10) 0.0673(3) Uani 1 1 d .
N101 N 1.2619(4) 0.3529(3) 0.6130(3) 0.0424(8) Uani 1 1 d .
C103 C 1.4499(4) 0.4687(4) 0.5238(3) 0.0361(8) Uani 1 1 d .
C104 C 1.4861(5) 0.3334(4) 0.5279(4) 0.0522(11) Uani 1 1 d .
H10A H 1.5762 0.2796 0.5003 0.063 Uiso 1 1 calc R
C102 C 1.3127(5) 0.5443(4) 0.5657(4) 0.0524(12) Uani 1 1 d .
H10B H 1.2827 0.6359 0.5633 0.063 Uiso 1 1 calc R
C101 C 1.2226(5) 0.4842(4) 0.6102(4) 0.0559(12) Uani 1 1 d .
H10C H 1.1323 0.5354 0.6391 0.067 Uiso 1 1 calc R
C108 C 1.1544(5) 0.2745(5) 0.7852(4) 0.0533(11) Uani 1 1 d .
C204 C 1.0871(7) 0.9752(5) 0.8621(4) 0.0665(15) Uani 1 1 d .
H20A H 1.0096 1.0292 0.8222 0.080 Uiso 1 1 calc R
C105 C 1.3916(5) 0.2772(4) 0.5720(4) 0.0543(12) Uani 1 1 d .
H10D H 1.4176 0.1864 0.5735 0.065 Uiso 1 1 calc R
N201 N 1.3301(6) 0.8309(4) 0.8639(4) 0.0795(14) Uani 1 1 d .
C106 C 1.1604(5) 0.2914(5) 0.6660(4) 0.0555(12) Uani 1 1 d .
H10E H 1.0663 0.3484 0.6425 0.067 Uiso 1 1 calc R
H10F H 1.1907 0.2046 0.6450 0.067 Uiso 1 1 calc R
C205 C 1.2168(7) 0.9077(6) 0.8099(4) 0.0709(16) Uani 1 1 d .
H20B H 1.2253 0.9159 0.7355 0.085 Uiso 1 1 calc R
C203 C 1.0694(7) 0.9648(5) 0.9718(4) 0.0758(18) Uani 1 1 d .
C107 C 1.2718(7) 0.1793(6) 0.8387(5) 0.0745(15) Uani 1 1 d .
H10G H 1.3518 0.1254 0.8000 0.089 Uiso 1 1 calc R
C109 C 1.0365(7) 0.3526(6) 0.8431(5) 0.0816(18) Uani 1 1 d .
H10H H 0.9578 0.4174 0.8086 0.098 Uiso 1 1 calc R
C212 C 1.3834(6) 0.5609(5) 0.8528(5) 0.0734(15) Uani 1 1 d .
H21A H 1.2989 0.6167 0.8860 0.088 Uiso 1 1 calc R
C207 C 1.4867(6) 0.6082(5) 0.8101(4) 0.0609(13) Uani 1 1 d .
C210 C 1.5225(9) 0.3500(6) 0.7989(5) 0.0843(19) Uani 1 1 d .
H21B H 1.5337 0.2640 0.7955 0.101 Uiso 1 1 calc R
C206 C 1.4695(8) 0.7512(6) 0.8074(5) 0.0886(19) Uani 1 1 d .
H20C H 1.5467 0.7482 0.8417 0.106 Uiso 1 1 calc R
H20D H 1.4748 0.7949 0.7334 0.106 Uiso 1 1 calc R
C211 C 1.4032(7) 0.4332(6) 0.8470(5) 0.0839(18) Uani 1 1 d .
H21C H 1.3322 0.4039 0.8771 0.101 Uiso 1 1 calc R
C208 C 1.6102(6) 0.5219(7) 0.7606(5) 0.0853(19) Uani 1 1 d .
H20E H 1.6823 0.5499 0.7308 0.102 Uiso 1 1 calc R
C209 C 1.6269(8) 0.3913(6) 0.7552(4) 0.091(2) Uani 1 1 d .
H20F H 1.7098 0.3337 0.7216 0.109 Uiso 1 1 calc R
C111 C 1.1519(11) 0.2397(11) 1.0062(7) 0.122(3) Uani 1 1 d .
H11A H 1.1500 0.2271 1.0805 0.147 Uiso 1 1 calc R
C112 C 1.2701(10) 0.1643(9) 0.9494(6) 0.111(3) Uani 1 1 d .
H11B H 1.3499 0.1027 0.9843 0.133 Uiso 1 1 calc R
C110 C 1.0360(10) 0.3334(9) 0.9562(6) 0.115(3) Uani 1 1 d .
H11C H 0.9562 0.3852 0.9964 0.138 Uiso 1 1 calc R
C201 C 1.3172(10) 0.8200(8) 0.9702(5) 0.138(4) Uani 1 1 d .
H20G H 1.3965 0.7657 1.0082 0.166 Uiso 1 1 calc R
C202 C 1.1916(10) 0.8859(7) 1.0244(5) 0.141(4) Uani 1 1 d .
H20H H 1.1870 0.8782 1.0986 0.169 Uiso 1 1 calc R

loop_
_atom_site_aniso_label
_atom_site_aniso_U_11
_atom_site_aniso_U_22
_atom_site_aniso_U_33
_atom_site_aniso_U_23
_atom_site_aniso_U_13
_atom_site_aniso_U_12
Bi1 0.03493(9) 0.03196(8) 0.03891(8) -0.01006(6) 0.00066(6) -0.01080(6)
Cl5 0.0585(7) 0.0415(5) 0.0622(6) -0.0212(5) 0.0081(5) -0.0152(5)
Cl4 0.0477(6) 0.0437(5) 0.0524(6) -0.0118(4) -0.0059(5) -0.0092(5)
Cl3 0.0684(8) 0.0466(6) 0.0693(7) -0.0046(5) -0.0158(6) -0.0302(6)
Cl2 0.0553(7) 0.0553(6) 0.0658(7) -0.0177(5) -0.0195(6) -0.0098(5)
Cl1 0.0571(7) 0.0672(8) 0.0573(7) -0.0189(6) 0.0123(6) -0.0092(6)
N101 0.0430(19) 0.0425(18) 0.0446(18) -0.0133(15) -0.0001(15) -0.0188(15)
C103 0.037(2) 0.0337(19) 0.0326(18) -0.0068(15) -0.0049(15) -0.0082(15)
C104 0.044(2) 0.034(2) 0.076(3) -0.025(2) 0.011(2) -0.0127(18)
C102 0.041(2) 0.0265(19) 0.073(3) -0.0075(19) 0.007(2) -0.0033(17)
C101 0.042(2) 0.037(2) 0.075(3) -0.011(2) 0.013(2) -0.0087(19)
C108 0.056(3) 0.049(3) 0.058(3) -0.008(2) 0.004(2) -0.027(2)
C204 0.112(5) 0.059(3) 0.043(2) -0.008(2) -0.015(3) -0.046(3)
C105 0.053(3) 0.040(2) 0.073(3) -0.027(2) 0.011(2) -0.019(2)
N201 0.116(4) 0.049(2) 0.067(3) -0.010(2) -0.010(3) -0.028(3)
C106 0.056(3) 0.061(3) 0.060(3) -0.021(2) 0.006(2) -0.034(2)
C205 0.119(5) 0.070(3) 0.048(3) -0.009(3) -0.011(3) -0.060(4)
C203 0.131(5) 0.040(3) 0.043(2) -0.0064(19) -0.024(3) -0.017(3)
C107 0.073(4) 0.069(3) 0.083(4) 0.005(3) -0.007(3) -0.039(3)
C109 0.074(4) 0.090(4) 0.071(4) -0.023(3) 0.018(3) -0.029(3)
C212 0.056(3) 0.056(3) 0.101(4) -0.015(3) 0.001(3) -0.019(3)
C207 0.067(3) 0.058(3) 0.051(3) -0.006(2) -0.003(2) -0.022(3)
C210 0.118(6) 0.059(3) 0.066(3) -0.006(3) -0.036(4) -0.020(4)
C206 0.113(5) 0.076(4) 0.082(4) -0.013(3) 0.004(4) -0.048(4)
C211 0.086(4) 0.056(3) 0.108(5) -0.002(3) -0.030(4) -0.026(3)
C208 0.063(4) 0.105(5) 0.069(4) -0.006(3) 0.003(3) -0.024(3)
C209 0.097(5) 0.073(4) 0.056(3) -0.019(3) -0.006(3) 0.011(4)
C111 0.129(8) 0.182(10) 0.076(5) -0.012(6) -0.001(5) -0.091(8)
C112 0.122(7) 0.123(6) 0.094(5) 0.040(5) -0.037(5) -0.076(6)
C110 0.118(7) 0.145(7) 0.081(5) -0.042(5) 0.044(5) -0.061(6)
C201 0.163(8) 0.105(6) 0.061(4) -0.009(4) -0.040(5) 0.032(5)
C202 0.178(8) 0.106(5) 0.047(3) -0.018(3) -0.035(4) 0.037(5)

loop_
_atom_type_symbol
_atom_type_description
_atom_type_scat_dispersion_real
_atom_type_scat_dispersion_imag
_atom_type_scat_source
C C 0.0033 0.0016 'International Tables Vol C Tables 4.2.6.8 and 6.1.1.4'
H H 0.0000 0.0000 'International Tables Vol C Tables 4.2.6.8 and 6.1.1.4'
N N 0.0061 0.0033 'International Tables Vol C Tables 4.2.6.8 and 6.1.1.4'
Cl Cl 0.1484 0.1585 'International Tables Vol C Tables 4.2.6.8 and 6.1.1.4'
Bi Bi -4.1077 10.2566 'International Tables Vol C Tables 4.2.6.8 and 6.1.1.4'

loop_
_geom_angle_atom_site_label_1
_geom_angle_atom_site_label_2
_geom_angle_atom_site_label_3
_geom_angle
_geom_angle_site_symmetry_3
Cl3 Bi1 Cl1 94.17(5) .
Cl3 Bi1 Cl2 84.90(4) .
Cl1 Bi1 Cl2 92.04(5) .
Cl3 Bi1 Cl4 88.68(4) .
Cl1 Bi1 Cl4 90.68(5) .
Cl2 Bi1 Cl4 173.19(3) .
Cl3 Bi1 Cl5 93.60(4) .
Cl1 Bi1 Cl5 171.49(4) .
Cl2 Bi1 Cl5 92.10(5) .
Cl4 Bi1 Cl5 86.03(5) .
Cl3 Bi1 Cl5 173.94(4) 2_776
Cl1 Bi1 Cl5 89.90(4) 2_776
Cl2 Bi1 Cl5 90.49(4) 2_776
Cl4 Bi1 Cl5 95.76(4) 2_776
Cl5 Bi1 Cl5 82.63(3) 2_776
Bi1 Cl5 Bi1 97.37(3) 2_776
C105 N101 C101 120.4(4) .
C105 N101 C106 120.6(4) .
C101 N101 C106 118.9(3) .
C104 C103 C102 116.7(4) .
C104 C103 C103 122.1(4) 2_866
C102 C103 C103 121.3(4) 2_866
C105 C104 C103 121.2(4) .
C105 C104 H10A 119.4 .
C103 C104 H10A 119.4 .
C101 C102 C103 120.3(4) .
C101 C102 H10B 119.9 .
C103 C102 H10B 119.9 .
N101 C101 C102 121.2(4) .
N101 C101 H10C 119.4 .
C102 C101 H10C 119.4 .
C109 C108 C107 119.3(5) .
C109 C108 C106 121.2(5) .
C107 C108 C106 119.5(5) .
C205 C204 C203 121.4(6) .
C205 C204 H20A 119.3 .
C203 C204 H20A 119.3 .
N101 C105 C104 120.2(4) .
N101 C105 H10D 119.9 .
C104 C105 H10D 119.9 .
C205 N201 C201 119.2(6) .
C205 N201 C206 120.9(5) .
C201 N201 C206 119.9(6) .
C108 C106 N101 110.7(4) .
C108 C106 H10E 109.5 .
N101 C106 H10E 109.5 .
C108 C106 H10F 109.5 .
N101 C106 H10F 109.5 .
H10E C106 H10F 108.1 .
N201 C205 C204 121.0(5) .
N201 C205 H20B 119.5 .
C204 C205 H20B 119.5 .
C204 C203 C202 115.4(6) .
C204 C203 C203 121.6(7) 2_777
C202 C203 C203 123.0(6) 2_777
C112 C107 C108 120.5(6) .
C112 C107 H10G 119.7 .
C108 C107 H10G 119.7 .
C108 C109 C110 119.2(7) .
C108 C109 H10H 120.4 .
C110 C109 H10H 120.4 .
C211 C212 C207 121.2(5) .
C211 C212 H21A 119.4 .
C207 C212 H21A 119.4 .
C212 C207 C208 117.3(5) .
C212 C207 C206 124.4(5) .
C208 C207 C206 118.1(5) .
C211 C210 C209 119.8(6) .
C211 C210 H21B 120.1 .
C209 C210 H21B 120.1 .
N201 C206 C207 111.2(5) .
N201 C206 H20C 109.4 .
C207 C206 H20C 109.4 .
N201 C206 H20D 109.4 .
C207 C206 H20D 109.4 .
H20C C206 H20D 108.0 .
C210 C211 C212 121.4(7) .
C210 C211 H21C 119.3 .
C212 C211 H21C 119.3 .
C207 C208 C209 120.0(6) .
C207 C208 H20E 120.0 .
C209 C208 H20E 120.0 .
C210 C209 C208 120.2(5) .
C210 C209 H20F 119.9 .
C208 C209 H20F 119.9 .
C112 C111 C110 121.0(8) .
C112 C111 H11A 119.5 .
C110 C111 H11A 119.5 .
C111 C112 C107 119.8(8) .
C111 C112 H11B 120.1 .
C107 C112 H11B 120.1 .
C111 C110 C109 120.2(7) .
C111 C110 H11C 119.9 .
C109 C110 H11C 119.9 .
N201 C201 C202 121.6(7) .
N201 C201 H20G 119.2 .
C202 C201 H20G 119.2 .
C201 C202 C203 121.4(6) .
C201 C202 H20H 119.3 .
C203 C202 H20H 119.3 .

loop_
_geom_bond_atom_site_label_1
_geom_bond_atom_site_label_2
_geom_bond_distance
_geom_bond_site_symmetry_2
Bi1 Cl3 2.6043(14) .
Bi1 Cl1 2.6149(14) .
Bi1 Cl2 2.6489(15) .
Bi1 Cl4 2.7099(14) .
Bi1 Cl5 2.9252(15) .
Bi1 Cl5 2.9357(15) 2_776
Cl5 Bi1 2.9357(15) 2_776
N101 C105 1.339(5) .
N101 C101 1.340(5) .
N101 C106 1.497(5) .
C103 C104 1.386(5) .
C103 C102 1.396(5) .
C103 C103 1.481(8) 2_866
C104 C105 1.373(6) .
C104 H10A 0.9300 .
C102 C101 1.364(6) .
C102 H10B 0.9300 .
C101 H10C 0.9300 .
C108 C109 1.370(7) .
C108 C107 1.395(7) .
C108 C106 1.491(6) .
C204 C205 1.373(8) .
C204 C203 1.373(6) .
C204 H20A 0.9300 .
C105 H10D 0.9300 .
N201 C205 1.326(8) .
N201 C201 1.330(8) .
N201 C206 1.499(8) .
C106 H10E 0.9700 .
C106 H10F 0.9700 .
C205 H20B 0.9300 .
C203 C202 1.386(9) .
C203 C203 1.467(12) 2_777
C107 C112 1.390(9) .
C107 H10G 0.9300 .
C109 C110 1.418(9) .
C109 H10H 0.9300 .
C212 C211 1.373(8) .
C212 C207 1.383(7) .
C212 H21A 0.9300 .
C207 C208 1.384(7) .
C207 C206 1.527(7) .
C210 C211 1.338(9) .
C210 C209 1.355(10) .
C210 H21B 0.9300 .
C206 H20C 0.9700 .
C206 H20D 0.9700 .
C211 H21C 0.9300 .
C208 C209 1.414(9) .
C208 H20E 0.9300 .
C209 H20F 0.9300 .
C111 C112 1.354(11) .
C111 C110 1.359(11) .
C111 H11A 0.9300 .
C112 H11B 0.9300 .
C110 H11C 0.9300 .
C201 C202 1.353(10) .
C201 H20G 0.9300 .
C202 H20H 0.9300 .
